data_4030661
loop_
_publ_author_name
'Rangavittal, N'
'Guru Row, T. N.'
'Rao, C. N. R.'

_publ_section_title
;
 A study of cubic bismuth oxides of the type Bi(26-x)MxO(40-delta) (M =
 Ti, Mn, Fe, Co, Ni or Pb) related to gamma-Bi2O3
;
_journal_name_full 'European Journal of Solid State and Inorganic Chemistry'
_journal_page_first 409
_journal_page_last 422
_journal_volume 31
_journal_year 1994
_chemical_formula_sum 'Bi25 Fe O40'
_chemical_formula_weight 5920.33
_space_group_IT_number 197
_symmetry_cell_setting cubic
_symmetry_Int_Tables_number 197
_symmetry_space_group_name_Hall 'I 2 2 3'
_symmetry_space_group_name_H-M 'I 2 3'
_cell_angle_alpha 90
_cell_angle_beta 90
_cell_angle_gamma 90
_cell_formula_units_Z 1
_cell_length_a 10.210(5)
_cell_length_b 10.210(5)
_cell_length_c 10.210(5)
_cell_volume 1064.3(9)
_diffrn_ambient_temperature 293
_diffrn_radiation_probe x-ray
_diffrn_radiation_type CuK\a
_diffrn_radiation_wavelength 1.5418
_exptl_crystal_density_diffrn 9.236
_pd_proc_ls_prof_R_factor 0.096
_pd_proc_ls_prof_wR_factor 0.1265
_refine_ls_R_I_factor 0.0816
_cod_data_source_file EJSSIC-1994-31-409-422-3.cif
_cod_data_source_block 3
_cod_depositor_comments
;
Rietveld refinements
;
_cod_original_cell_volume 1064.3(16)
_cod_database_code 4030661

loop_
_symmetry_equiv_pos_site_id
_symmetry_equiv_pos_as_xyz
1 x,y,z
2 -x,-y,z
3 x,-y,-z
4 -x,y,-z
5 z,x,y
6 -z,-x,y
7 z,-x,-y
8 -z,x,-y
9 y,z,x
10 y,-z,-x
11 -y,z,-x
12 -y,-z,x
13 1/2+x,1/2+y,1/2+z
14 1/2-x,1/2-y,1/2+z
15 1/2+x,1/2-y,1/2-z
16 1/2-x,1/2+y,1/2-z
17 1/2+z,1/2+x,1/2+y
18 1/2-z,1/2-x,1/2+y
19 1/2+z,1/2-x,1/2-y
20 1/2-z,1/2+x,1/2-y
21 1/2+y,1/2+z,1/2+x
22 1/2+y,1/2-z,1/2-x
23 1/2-y,1/2+z,1/2-x
24 1/2-y,1/2-z,1/2+x

loop_
_atom_site_label
_atom_site_type_symbol
_atom_site_thermal_displace_type
_atom_site_fract_x
_atom_site_fract_y
_atom_site_fract_z
_atom_site_occupancy
_atom_site_U_iso_or_equiv
Bi1 Bi Uiso 0.1754(8) 0.3170(7) 0.0141(7) 1.000 0.026(2)
Bi2 Bi Uiso 0.00000 0.00000 0.00000 0.52(4) 0.0240(14)
Fe Fe Uiso 0.00000 0.00000 0.00000 0.42(4) 0.0240(14)
O1 O Uiso 0.689(9) 0.689(9) 0.689(9) 1.000 0.0400
O2 O Uiso 0.644(10) 0.766(8) 0.978(12) 1.000 0.0400
O3 O Uiso 0.896(2) 0.896(2) 0.896(2) 1.000 0.0400

loop_
_atom_type_symbol
_atom_type_description
_atom_type_scat_dispersion_real
_atom_type_scat_dispersion_imag
_atom_type_scat_source
Bi Bi -4.0111 8.9310 ' International Tables Vol C Tables 4.2.6.8 and 6.1.1.4'
Fe Fe -1.1336 3.1974 ' International Tables Vol C Tables 4.2.6.8 and 6.1.1.4'
O O 0.0492 0.0322 ' International Tables Vol C Tables 4.2.6.8 and 6.1.1.4'

loop_
_geom_angle_atom_site_label_1
_geom_angle_atom_site_label_2
_geom_angle_atom_site_label_3
_geom_angle
_geom_angle_site_symmetry_1
_geom_angle_site_symmetry_3
_geom_angle_publ_flag
O2 Bi1 O3 80(3) 2_664 2_664 yes
O1 Bi1 O2 81(4) 13_444 2_664 yes
O1 Bi1 O3 84(2) 13_444 2_664 yes
O3 Bi2 O3 109.5(9) 1_444 2_664 yes
O3 Bi2 O3 109.5(9) 1_444 3_466 yes
O3 Bi2 O3 109.5(9) 1_444 4_646 yes
O3 Bi2 O3 109.5(9) 2_664 3_466 yes
O3 Bi2 O3 109.5(9) 2_664 4_646 yes
O3 Bi2 O3 109.5(9) 3_466 4_646 yes
O3 Fe O3 109.5(9) 1_444 2_664 yes
O3 Fe O3 109.5(9) 1_444 3_466 yes
O3 Fe O3 109.5(9) 1_444 4_646 yes
O3 Fe O3 109.5(9) 2_664 3_466 yes
O3 Fe O3 109.5(9) 2_664 4_646 yes
O3 Fe O3 109.5(9) 3_466 4_646 yes
Bi1 O3 Bi2 112.2(9) 2_666 1_666 yes
Bi1 O3 Bi2 112.2(9) 7_666 1_666 yes
Bi1 O3 Bi2 112.2(9) 11_666 1_666 yes
Bi1 O3 Bi1 106.6(8) 2_666 7_666 yes
Bi1 O3 Bi1 106.6(8) 2_666 11_666 yes
Bi1 O3 Bi1 106.6(8) 7_666 11_666 yes

loop_
_geom_bond_atom_site_label_1
_geom_bond_atom_site_label_2
_geom_bond_distance
_geom_bond_site_symmetry_2
_geom_bond_publ_flag
Bi1 O2 2.06(10) 2_664 yes
Bi1 O3 2.59(2) 2_664 yes
Bi1 O1 2.22(9) 13_444 yes
Bi2 O3 1.84(2) 1_444 yes
Bi2 O3 1.84(2) 2_664 yes
Bi2 O3 1.84(2) 3_466 yes
Bi2 O3 1.84(2) 4_646 yes
Fe O3 1.84(2) 1_444 yes
Fe O3 1.84(2) 2_664 yes
Fe O3 1.84(2) 3_466 yes
Fe O3 1.84(2) 4_646 yes
